data_1528396
loop_
_publ_author_name
'Casey, P.S.'
'Barker, D.'
'Hayward, M.A.'

_publ_section_title
;
 Charge and structural ordering in the brownmillerite phases: La(1-x)
 Sr(x) Mn O2.5 (0.2 < x < 0.4)
;
_journal_name_full 'Journal of Solid State Chemistry'
_journal_page_first 1375
_journal_page_last 1382
_journal_volume 179
_journal_year 2006
_chemical_formula_sum 'La0.8 Mn O2.5 Sr0.2'
_chemical_name_systematic 'La0.8 Sr0.2 Mn O2.5'
_space_group_IT_number 14
_symmetry_space_group_name_Hall '-P 2ybc'
_symmetry_space_group_name_H-M 'P 1 21/c 1'
_cell_angle_alpha 90
_cell_angle_beta 109.159
_cell_angle_gamma 90
_cell_formula_units_Z 16
_cell_length_a 11.333
_cell_length_b 5.5165
_cell_length_c 17.25
_cell_volume 1018.711
_citation_journal_id_ASTM JSSCBI
_cod_data_source_file Casey_JSSCBI_2006_953.cif
_cod_data_source_block La0.8Mn1O2.5Sr0.2
_cod_original_formula_sum 'La0.8 Mn1 O2.5 Sr0.2'
_cod_database_code 1528396

loop_
_symmetry_equiv_pos_as_xyz
x,y,z
-x,y+1/2,-z+1/2
-x,-y,-z
x,-y-1/2,z-1/2

loop_
_atom_site_label
_atom_site_type_symbol
_atom_site_fract_x
_atom_site_fract_y
_atom_site_fract_z
_atom_site_occupancy
_atom_site_U_iso_or_equiv
Mn4 Mn+2 0.5997 0.0322 0.25 1 0.0
La2 La+3 0.2962 0.0038 0.11213 0.8 0.0
La4 La+3 0.7962 0.0038 0.11213 0.8 0.0
O7 O-2 0.78255 0.4746 0.13665 1 0.0
Sr1 Sr+2 0.06 0.5038 0.11213 0.2 0.0
Sr4 Sr+2 0.7962 0.0038 0.11213 0.2 0.0
O4 O-2 0.8729 0.7541 0.01216 1 0.0
Mn2 Mn+2 0.5 0 0 1 0.0
O10 O-2 0.09244 0.9746 0.13665 1 0.0
Mn5 Mn+2 0.9002 0.4677 0.25 1 0.0
O8 O-2 0.59244 0.9746 0.13665 1 0.0
O5 O-2 0.627 0.2458 0.98783 1 0.0
O2 O-2 0.5755 0.4197 0.2482 1 0.0
La1 La+3 0.06 0.5038 0.11213 0.8 0.0
O6 O-2 0.6229 0.7458 0.98783 1 0.0
Sr3 Sr+2 0.56002 0.5038 0.11213 0.2 0.0
La3 La+3 0.56002 0.5038 0.11213 0.8 0.0
Mn3 Mn+2 0.75 0.5 0 1 0.0
O9 O-2 0.28255 0.4746 0.13665 1 0.0
O3 O-2 0.877 0.2541 0.01216 1 0.0
Mn1 Mn+2 0 0 0 1 0.0
Sr2 Sr+2 0.2962 0.0038 0.11213 0.2 0.0
O1 O-2 0.0755 0.5802 0.2482 1 0.0
